data_7207179
loop_
_publ_author_name
'Navarrete-V\'azquez, Gabriel'
'Alaniz-Palacios, Alfredo'
'Tlahuextl, Margarita'
'Bernal-Uruchurtu, Margarita'
'Tlahuext, Hugo'

_publ_section_title
;
 Intramolecular hypervalent C&#xE001;O&#x22EF;S interactions in a series
 of 1,3-benzothiazole derivatives
;
_journal_issue 4
_journal_name_full CrystEngComm
_journal_page_first 1256
_journal_paper_doi 10.1039/c1ce06106b
_journal_volume 14
_journal_year 2012
_chemical_formula_moiety 'C18 H17 Cl N2 O4 S2'
_chemical_formula_sum 'C18 H17 Cl N2 O4 S2'
_chemical_formula_weight 424.91
_chemical_melting_point 493
_chemical_name_common 6-methanesulfonyl-1,3-benzothiazole-2-yl
_chemical_name_systematic
;
?
;
_space_group_IT_number 15
_symmetry_cell_setting monoclinic
_symmetry_space_group_name_Hall '-C 2yc'
_symmetry_space_group_name_H-M 'C 1 2/c 1'
_atom_sites_solution_hydrogens geom
_atom_sites_solution_primary direct
_atom_sites_solution_secondary difmap
_audit_creation_method SHELXL-97
_audit_update_record
;
2011-10-06 # Formatted by publCIF
;
_cell_angle_alpha 90.00
_cell_angle_beta 113.948(2)
_cell_angle_gamma 90.00
_cell_formula_units_Z 8
_cell_length_a 29.002(3)
_cell_length_b 8.6295(9)
_cell_length_c 16.5593(18)
_cell_measurement_reflns_used 5917
_cell_measurement_temperature 294(2)
_cell_measurement_theta_max 26.43
_cell_measurement_theta_min 2.48
_cell_volume 3787.6(7)
_computing_cell_refinement 'Bruker SMART'
_computing_data_collection 'Bruker SMART'
_computing_data_reduction 'Bruker SAINT'
_computing_molecular_graphics 'Bruker SHELXTL'
_computing_publication_material 'Bruker SHELXTL'
_computing_structure_refinement 'SHELXL-97 (Sheldrick, 1997)'
_computing_structure_solution 'SHELXS-97 (Sheldrick, 1990)'
_diffrn_ambient_temperature 294(2)
_diffrn_detector_area_resol_mean 8.3
_diffrn_measured_fraction_theta_full 1.000
_diffrn_measured_fraction_theta_max 1.000
_diffrn_measurement_device_type 'CCD area detector'
_diffrn_measurement_method 'phi and omega scans'
_diffrn_radiation_monochromator graphite
_diffrn_radiation_source 'fine-focus sealed tube'
_diffrn_radiation_type MoK\a
_diffrn_radiation_wavelength 0.71073
_diffrn_reflns_av_R_equivalents 0.0381
_diffrn_reflns_av_sigmaI/netI 0.0360
_diffrn_reflns_limit_h_max 34
_diffrn_reflns_limit_h_min -34
_diffrn_reflns_limit_k_max 10
_diffrn_reflns_limit_k_min -10
_diffrn_reflns_limit_l_max 19
_diffrn_reflns_limit_l_min -19
_diffrn_reflns_number 17796
_diffrn_reflns_theta_full 25.00
_diffrn_reflns_theta_max 25.00
_diffrn_reflns_theta_min 1.54
_diffrn_standards_number 0
_exptl_absorpt_coefficient_mu 0.450
_exptl_absorpt_correction_T_max 0.9115
_exptl_absorpt_correction_T_min 0.8882
_exptl_absorpt_correction_type multi-scan
_exptl_absorpt_process_details SADABS
_exptl_crystal_colour colourless
_exptl_crystal_density_diffrn 1.490
_exptl_crystal_density_method 'not measured'
_exptl_crystal_description block
_exptl_crystal_F_000 1760
_exptl_crystal_size_max 0.27
_exptl_crystal_size_mid 0.25
_exptl_crystal_size_min 0.21
_refine_diff_density_max 0.337
_refine_diff_density_min -0.250
_refine_diff_density_rms 0.086
_refine_ls_extinction_method none
_refine_ls_goodness_of_fit_ref 1.126
_refine_ls_hydrogen_treatment mixed
_refine_ls_matrix_type full
_refine_ls_number_parameters 250
_refine_ls_number_reflns 3338
_refine_ls_number_restraints 1
_refine_ls_restrained_S_all 1.126
_refine_ls_R_factor_all 0.0520
_refine_ls_R_factor_gt 0.0388
_refine_ls_shift/su_max 0.001
_refine_ls_shift/su_mean 0.000
_refine_ls_structure_factor_coef Fsqd
_refine_ls_weighting_details 'calc w=1/[\s^2^(Fo^2^)+(0.0623P)^2^+1.6132P] where P=(Fo^2^+2Fc^2^)/3'
_refine_ls_weighting_scheme calc
_refine_ls_wR_factor_gt 0.1022
_refine_ls_wR_factor_ref 0.1178
_reflns_number_gt 2688
_reflns_number_total 3338
_reflns_threshold_expression >2sigma(I)
_cod_data_source_file c1ce06106b.txt
_cod_data_source_block 2hugotm
_cod_depositor_comments
;
The following automatic conversions were performed:

'_symmetry_cell_setting' value 'Monoclinic' changed to 'monoclinic'
according to /home/saulius/struct/CIF-dictionaries/cif_core.dic
dictionary named 'cif_core.dic' version 2.4.1 from 2010-06-29.

Automatic conversion script
Id: cif_fix_values 1715 2011-07-08 13:25:40Z adriana 
;
_cod_original_cell_volume 3787.5(7)
_cod_original_sg_symbol_H-M C2/c
_cod_database_code 7207179

loop_
_symmetry_equiv_pos_as_xyz
'x, y, z'
'-x, y, -z+1/2'
'x+1/2, y+1/2, z'
'-x+1/2, y+1/2, -z+1/2'
'-x, -y, -z'
'x, -y, z-1/2'
'-x+1/2, -y+1/2, -z'
'x+1/2, -y+1/2, z-1/2'

loop_
_atom_site_label
_atom_site_type_symbol
_atom_site_fract_x
_atom_site_fract_y
_atom_site_fract_z
_atom_site_U_iso_or_equiv
_atom_site_adp_type
_atom_site_occupancy
_atom_site_symmetry_multiplicity
_atom_site_calc_flag
_atom_site_refinement_flags
S2 S 1.15015(2) 0.45853(7) 0.48648(4) 0.0401(2) Uani 1 1 d .
S1 S 0.99641(2) 0.78849(8) 0.52666(4) 0.0410(2) Uani 1 1 d .
Cl1 Cl 0.73076(3) 0.89399(9) 0.84180(5) 0.0653(3) Uani 1 1 d .
N1 N 0.95597(7) 0.7963(2) 0.65091(12) 0.0352(5) Uani 1 1 d D
H1 H 0.9533(10) 0.753(3) 0.6957(11) 0.053 Uiso 1 1 d D
N2 N 1.02293(7) 0.6316(2) 0.67304(12) 0.0343(5) Uani 1 1 d .
O1 O 0.89476(6) 0.8664(2) 0.72071(12) 0.0476(5) Uani 1 1 d .
C11 C 0.99135(8) 0.7340(3) 0.62398(14) 0.0308(5) Uani 1 1 d .
C13 C 1.04518(8) 0.6547(3) 0.55211(14) 0.0321(5) Uani 1 1 d .
C15 C 1.11186(9) 0.5094(3) 0.54185(15) 0.0345(5) Uani 1 1 d .
C14 C 1.07394(9) 0.6181(3) 0.50516(15) 0.0371(6) Uani 1 1 d .
H14 H 1.0680 0.6647 0.4512 0.045 Uiso 1 1 calc R
C4 C 0.78033(10) 0.8851(3) 0.80777(17) 0.0454(6) Uani 1 1 d .
O3 O 1.12739(7) 0.5153(2) 0.39775(11) 0.0569(5) Uani 1 1 d .
C8 C 0.93039(9) 0.9297(3) 0.61907(16) 0.0407(6) Uani 1 1 d .
C12 C 1.05452(8) 0.5851(3) 0.63366(14) 0.0316(5) Uani 1 1 d .
O2 O 0.93363(8) 1.0010(2) 0.55813(13) 0.0627(6) Uani 1 1 d .
O4 O 1.16230(8) 0.2979(2) 0.50124(14) 0.0602(5) Uani 1 1 d .
C16 C 1.12212(9) 0.4418(3) 0.62398(16) 0.0420(6) Uani 1 1 d .
H16 H 1.1482 0.3703 0.6473 0.050 Uiso 1 1 calc R
C17 C 1.09393(9) 0.4802(3) 0.67031(16) 0.0424(6) Uani 1 1 d .
H17 H 1.1011 0.4367 0.7255 0.051 Uiso 1 1 calc R
C1 C 0.85677(10) 0.8757(3) 0.75102(17) 0.0416(6) Uani 1 1 d .
C5 C 0.82442(11) 0.9624(4) 0.85455(17) 0.0528(7) Uani 1 1 d .
H5 H 0.8282 1.0188 0.9047 0.063 Uiso 1 1 calc R
C3 C 0.77428(11) 0.7990(3) 0.7347(2) 0.0561(7) Uani 1 1 d .
H3 H 0.7446 0.7440 0.7049 0.067 Uiso 1 1 calc R
C7 C 0.89972(10) 0.9935(3) 0.66806(17) 0.0418(6) Uani 1 1 d .
C10 C 0.84916(10) 1.0504(3) 0.60109(19) 0.0559(8) Uani 1 1 d .
H10A H 0.8301 0.9643 0.5672 0.084 Uiso 1 1 calc R
H10B H 0.8545 1.1240 0.5623 0.084 Uiso 1 1 calc R
H10C H 0.8309 1.0990 0.6314 0.084 Uiso 1 1 calc R
C6 C 0.86320(10) 0.9558(4) 0.82653(17) 0.0513(7) Uani 1 1 d .
H6 H 0.8936 1.0055 0.8587 0.062 Uiso 1 1 calc R
C2 C 0.81262(11) 0.7950(3) 0.7058(2) 0.0545(7) Uani 1 1 d .
H2 H 0.8088 0.7379 0.6558 0.065 Uiso 1 1 calc R
C18 C 1.20580(10) 0.5629(4) 0.5422(2) 0.0572(7) Uani 1 1 d .
H18A H 1.2201 0.5337 0.6034 0.086 Uiso 1 1 calc R
H18B H 1.1984 0.6719 0.5372 0.086 Uiso 1 1 calc R
H18C H 1.2294 0.5405 0.5165 0.086 Uiso 1 1 calc R
C9 C 0.93000(12) 1.1229(4) 0.7283(2) 0.0656(8) Uani 1 1 d .
H9A H 0.9104 1.1700 0.7566 0.098 Uiso 1 1 calc R
H9B H 0.9382 1.1994 0.6941 0.098 Uiso 1 1 calc R
H9C H 0.9605 1.0813 0.7724 0.098 Uiso 1 1 calc R

loop_
_atom_site_aniso_label
_atom_site_aniso_U_11
_atom_site_aniso_U_22
_atom_site_aniso_U_33
_atom_site_aniso_U_23
_atom_site_aniso_U_13
_atom_site_aniso_U_12
S2 0.0417(4) 0.0458(4) 0.0408(4) -0.0056(3) 0.0249(3) 0.0036(3)
S1 0.0425(4) 0.0506(4) 0.0377(4) 0.0129(3) 0.0244(3) 0.0150(3)
Cl1 0.0634(5) 0.0769(5) 0.0789(5) 0.0207(4) 0.0527(4) 0.0202(4)
N1 0.0354(11) 0.0417(12) 0.0357(11) 0.0073(9) 0.0221(9) 0.0068(9)
N2 0.0380(11) 0.0382(11) 0.0338(11) 0.0025(8) 0.0218(9) 0.0037(9)
O1 0.0555(11) 0.0455(10) 0.0592(11) 0.0157(8) 0.0412(10) 0.0186(8)
C11 0.0306(12) 0.0343(12) 0.0314(12) -0.0006(10) 0.0165(10) -0.0005(10)
C13 0.0310(12) 0.0360(12) 0.0319(12) 0.0002(10) 0.0156(10) 0.0010(10)
C15 0.0343(13) 0.0388(13) 0.0350(12) -0.0036(10) 0.0186(10) 0.0009(10)
C14 0.0413(14) 0.0436(14) 0.0331(12) 0.0035(10) 0.0221(11) 0.0030(11)
C4 0.0492(16) 0.0485(16) 0.0504(16) 0.0139(13) 0.0323(13) 0.0144(12)
O3 0.0583(12) 0.0824(14) 0.0384(10) 0.0005(9) 0.0282(9) 0.0118(10)
C8 0.0407(14) 0.0442(15) 0.0434(14) 0.0086(12) 0.0234(12) 0.0084(12)
C12 0.0334(12) 0.0339(12) 0.0311(12) -0.0010(9) 0.0167(10) -0.0005(10)
O2 0.0747(14) 0.0657(13) 0.0701(13) 0.0320(11) 0.0522(12) 0.0304(11)
O4 0.0742(14) 0.0445(11) 0.0790(14) -0.0057(10) 0.0488(12) 0.0110(9)
C16 0.0439(14) 0.0433(15) 0.0426(14) 0.0058(11) 0.0215(12) 0.0120(11)
C17 0.0492(16) 0.0478(15) 0.0367(13) 0.0112(11) 0.0243(12) 0.0115(12)
C1 0.0458(15) 0.0428(14) 0.0479(15) 0.0104(12) 0.0309(13) 0.0159(12)
C5 0.0597(18) 0.0693(19) 0.0372(14) 0.0014(13) 0.0275(13) 0.0108(15)
C3 0.0592(18) 0.0504(17) 0.072(2) -0.0026(14) 0.0399(15) -0.0045(13)
C7 0.0487(15) 0.0386(14) 0.0483(14) 0.0090(12) 0.0303(12) 0.0114(11)
C10 0.0578(18) 0.0584(18) 0.0616(18) 0.0184(14) 0.0347(15) 0.0240(14)
C6 0.0443(16) 0.073(2) 0.0386(14) 0.0034(13) 0.0186(12) 0.0029(13)
C2 0.072(2) 0.0422(15) 0.0687(19) -0.0095(14) 0.0482(17) -0.0035(14)
C18 0.0448(16) 0.073(2) 0.0607(18) -0.0020(15) 0.0286(14) -0.0041(14)
C9 0.077(2) 0.0576(19) 0.076(2) -0.0066(16) 0.0462(18) -0.0010(16)

loop_
_atom_type_symbol
_atom_type_description
_atom_type_scat_dispersion_real
_atom_type_scat_dispersion_imag
_atom_type_scat_source
C C 0.0033 0.0016 'International Tables Vol C Tables 4.2.6.8 and 6.1.1.4'
H H 0.0000 0.0000 'International Tables Vol C Tables 4.2.6.8 and 6.1.1.4'
N N 0.0061 0.0033 'International Tables Vol C Tables 4.2.6.8 and 6.1.1.4'
O O 0.0106 0.0060 'International Tables Vol C Tables 4.2.6.8 and 6.1.1.4'
S S 0.1246 0.1234 'International Tables Vol C Tables 4.2.6.8 and 6.1.1.4'
Cl Cl 0.1484 0.1585 'International Tables Vol C Tables 4.2.6.8 and 6.1.1.4'

loop_
_geom_angle_atom_site_label_1
_geom_angle_atom_site_label_2
_geom_angle_atom_site_label_3
_geom_angle
O4 S2 O3 119.16(12)
O4 S2 C18 107.41(14)
O3 S2 C18 107.91(14)
O4 S2 C15 108.53(11)
O3 S2 C15 108.93(11)
C18 S2 C15 103.84(13)
C13 S1 C11 87.83(10)
C8 N1 C11 124.5(2)
C8 N1 H1 118.5(18)
C11 N1 H1 116.5(18)
C11 N2 C12 109.73(18)
C1 O1 C7 117.59(17)
N2 C11 N1 119.5(2)
N2 C11 S1 117.48(16)
N1 C11 S1 123.06(17)
C14 C13 C12 121.2(2)
C14 C13 S1 129.03(18)
C12 C13 S1 109.77(16)
C14 C15 C16 121.9(2)
C14 C15 S2 119.85(17)
C16 C15 S2 118.25(18)
C15 C14 C13 117.4(2)
C15 C14 H14 121.3
C13 C14 H14 121.3
C3 C4 C5 121.3(2)
C3 C4 Cl1 118.8(2)
C5 C4 Cl1 119.9(2)
O2 C8 N1 122.5(2)
O2 C8 C7 121.0(2)
N1 C8 C7 116.3(2)
N2 C12 C17 124.6(2)
N2 C12 C13 115.1(2)
C17 C12 C13 120.2(2)
C17 C16 C15 120.3(2)
C17 C16 H16 119.8
C15 C16 H16 119.8
C16 C17 C12 119.0(2)
C16 C17 H17 120.5
C12 C17 H17 120.5
C6 C1 C2 120.1(2)
C6 C1 O1 121.6(2)
C2 C1 O1 118.2(2)
C4 C5 C6 119.4(3)
C4 C5 H5 120.3
C6 C5 H5 120.3
C4 C3 C2 119.3(3)
C4 C3 H3 120.4
C2 C3 H3 120.4
O1 C7 C10 112.6(2)
O1 C7 C9 109.6(2)
C10 C7 C9 111.8(2)
O1 C7 C8 105.60(18)
C10 C7 C8 109.1(2)
C9 C7 C8 107.9(2)
C7 C10 H10A 109.5
C7 C10 H10B 109.5
H10A C10 H10B 109.5
C7 C10 H10C 109.5
H10A C10 H10C 109.5
H10B C10 H10C 109.5
C1 C6 C5 119.9(3)
C1 C6 H6 120.1
C5 C6 H6 120.1
C3 C2 C1 120.0(3)
C3 C2 H2 120.0
C1 C2 H2 120.0
S2 C18 H18A 109.5
S2 C18 H18B 109.5
H18A C18 H18B 109.5
S2 C18 H18C 109.5
H18A C18 H18C 109.5
H18B C18 H18C 109.5
C7 C9 H9A 109.5
C7 C9 H9B 109.5
H9A C9 H9B 109.5
C7 C9 H9C 109.5
H9A C9 H9C 109.5
H9B C9 H9C 109.5

loop_
_geom_bond_atom_site_label_1
_geom_bond_atom_site_label_2
_geom_bond_distance
S2 O4 1.426(2)
S2 O3 1.4308(19)
S2 C18 1.749(3)
S2 C15 1.759(2)
S1 C13 1.740(2)
S1 C11 1.741(2)
Cl1 C4 1.746(3)
N1 C8 1.355(3)
N1 C11 1.383(3)
N1 H1 0.8600(10)
N2 C11 1.294(3)
N2 C12 1.382(3)
O1 C1 1.386(3)
O1 C7 1.444(3)
C13 C14 1.388(3)
C13 C12 1.400(3)
C15 C14 1.384(3)
C15 C16 1.397(3)
C14 H14 0.9300
C4 C3 1.369(4)
C4 C5 1.370(4)
C8 O2 1.218(3)
C8 C7 1.529(3)
C12 C17 1.390(3)
C16 C17 1.370(3)
C16 H16 0.9300
C17 H17 0.9300
C1 C6 1.374(4)
C1 C2 1.381(4)
C5 C6 1.381(4)
C5 H5 0.9300
C3 C2 1.378(4)
C3 H3 0.9300
C7 C10 1.517(4)
C7 C9 1.518(4)
C10 H10A 0.9600
C10 H10B 0.9600
C10 H10C 0.9600
C6 H6 0.9300
C2 H2 0.9300
C18 H18A 0.9600
C18 H18B 0.9600
C18 H18C 0.9600
C9 H9A 0.9600
C9 H9B 0.9600
C9 H9C 0.9600

loop_
_geom_torsion_atom_site_label_1
_geom_torsion_atom_site_label_2
_geom_torsion_atom_site_label_3
_geom_torsion_atom_site_label_4
_geom_torsion
C12 N2 C11 N1 179.8(2)
C12 N2 C11 S1 -1.0(3)
C8 N1 C11 N2 161.8(2)
C8 N1 C11 S1 -17.3(3)
C13 S1 C11 N2 1.98(19)
C13 S1 C11 N1 -178.9(2)
C11 S1 C13 C14 180.0(2)
C11 S1 C13 C12 -2.25(18)
O4 S2 C15 C14 -144.8(2)
O3 S2 C15 C14 -13.7(2)
C18 S2 C15 C14 101.1(2)
O4 S2 C15 C16 37.4(2)
O3 S2 C15 C16 168.57(19)
C18 S2 C15 C16 -76.6(2)
C16 C15 C14 C13 -1.8(4)
S2 C15 C14 C13 -179.48(17)
C12 C13 C14 C15 0.5(3)
S1 C13 C14 C15 178.05(19)
C11 N1 C8 O2 5.9(4)
C11 N1 C8 C7 -169.9(2)
C11 N2 C12 C17 177.7(2)
C11 N2 C12 C13 -0.9(3)
C14 C13 C12 N2 -179.7(2)
S1 C13 C12 N2 2.3(3)
C14 C13 C12 C17 1.7(4)
S1 C13 C12 C17 -176.35(19)
C14 C15 C16 C17 1.0(4)
S2 C15 C16 C17 178.7(2)
C15 C16 C17 C12 1.1(4)
N2 C12 C17 C16 179.0(2)
C13 C12 C17 C16 -2.4(4)
C7 O1 C1 C6 -83.5(3)
C7 O1 C1 C2 99.9(3)
C3 C4 C5 C6 1.2(4)
Cl1 C4 C5 C6 -179.4(2)
C5 C4 C3 C2 -2.4(4)
Cl1 C4 C3 C2 178.1(2)
C1 O1 C7 C10 -42.2(3)
C1 O1 C7 C9 82.9(3)
C1 O1 C7 C8 -161.1(2)
O2 C8 C7 O1 167.4(2)
N1 C8 C7 O1 -16.7(3)
O2 C8 C7 C10 46.2(3)
N1 C8 C7 C10 -137.9(2)
O2 C8 C7 C9 -75.5(3)
N1 C8 C7 C9 100.4(3)
C2 C1 C6 C5 -3.5(4)
O1 C1 C6 C5 180.0(2)
C4 C5 C6 C1 1.8(4)
C4 C3 C2 C1 0.7(4)
C6 C1 C2 C3 2.2(4)
O1 C1 C2 C3 178.9(2)
